data_8104296
loop_
_publ_author_name
'Engel, P.'

_publ_section_title
;
 Die Kristallstruktur von synthetischem Parapierrotit, Tl Sb5 S8
;
_journal_name_full
;
Zeitschrift fuer Kristallographie, Kristallgeometrie, Kristallphysik, 
Kristallchemie (145,1977-148,1979)
;
_journal_page_first 203
_journal_page_last 216
_journal_volume 151
_journal_year 1980
_chemical_formula_sum 'S8 Sb5 Tl'
_space_group_IT_number 7
_symmetry_space_group_name_Hall 'P -2yc'
_symmetry_space_group_name_H-M 'P 1 c 1'
_cell_angle_alpha 90
_cell_angle_beta 137.36
_cell_angle_gamma 90
_cell_formula_units_Z 4
_cell_length_a 9.059
_cell_length_b 19.415
_cell_length_c 11.949
_cell_volume 1423.599
_citation_journal_id_ASTM ZKKKAJ
_cod_data_source_file Engel_ZKKKAJ_1980_259.cif
_cod_data_source_block S8Sb5Tl1
_cod_original_formula_sum 'S8 Sb5 Tl1'
_cod_database_code 8104296

loop_
_symmetry_equiv_pos_as_xyz
x,y,z
x,-y,z+1/2

loop_
_atom_site_label
_atom_site_type_symbol
_atom_site_fract_x
_atom_site_fract_y
_atom_site_fract_z
_atom_site_occupancy
_atom_site_U_iso_or_equiv
S10 S-2 0.9993 0.1097 0.7261 1 0.0
Sb8 Sb+3 0.5984 0.1493 0.57 1 0.0
Sb7 Sb+3 0.4036 0.0445 0.205 1 0.0
Sb1 Sb+3 0.8008 0.2876 0.2579 1 0.0
Sb5 Sb+3 0.3696 0.3721 0.583 1 0.0
Sb2 Sb+3 0.4245 0.4541 0.9768 1 0.0
S8 S-2 0.4361 0.0351 0.4256 1 0.0
Sb10 Sb+3 0.8335 0.3514 0.5719 1 0.0
S3 S-2 0.5487 0.1972 0.3545 1 0.0
S12 S-2 0.4364 0.3419 0.1073 1 0.0
Sb6 Sb+3 0.972 0.1271 0.5061 1 0.0
Sb3 Sb+3 0.6022 0.2139 0.8694 1 0.0
S15 S-2 0.9826 0.4013 0.396 1 0.0
S6 S-2 0.7839 0.0156 0.3701 1 0.0
Sb9 Sb+3 0.2017 0.2272 0.9113 1 0.0
S9 S-2 0.8357 0.2917 0.7553 1 0.0
S1 S-2 0.1713 0.2778 0.7079 1 0.0
S5 S-2 0.4743 0.4942 0.6913 1 0.0
Sb4 Sb+3 0.1806 0.2621 0.196 1 0.0
S2 S-2 0.2143 0.2251 0.4062 1 0.0
S16 S-2 0.9554 0.1603 0.0094 1 0.0
S14 S-2 0.7737 0.3225 0.0427 1 0.0
S11 S-2 0.5746 0.1657 0.0412 1 0.0
Tl2 Tl+1 0.9301 0.0539 0.1945 1 0.0
S7 S-2 0.3339 0.0817 0.6467 1 0.0
S4 S-2 0.3966 0.4026 0.4024 1 0.0
S13 S-2 0.0191 0.4607 0.736 1 0.0
Tl1 Tl+1 0 0.4426 0 1 0.0
